data_7229406
loop_
_publ_author_name
'Patra, Sajal Kumar'
'Sahu, Kasturi'
'Patra, Bratati'
'Sahoo, Dipak Kumar'
'Mondal, Sruti'
'Mukherjee, Payel'
'Biswal, Himansu S.'
'Kar, Sanjib'

_publ_section_title
;
 Synthesis of urea derivatives via reductive carbon dioxide fixation into
 contracted porphyrin analogues
;
_journal_name_full 'Green Chem.'
_journal_paper_doi 10.1039/C7GC02798B
_journal_year 2017
_chemical_formula_moiety 'C46 H28 N6 O3'
_chemical_formula_sum 'C46 H28 N6 O3'
_chemical_formula_weight 712.74
_space_group_crystal_system triclinic
_space_group_IT_number 2
_space_group_name_Hall '-P 1'
_space_group_name_H-M_alt 'P -1'
_symmetry_space_group_name_Hall '-P 1'
_symmetry_space_group_name_H-M 'P -1'
_atom_sites_solution_hydrogens geom
_atom_sites_solution_primary direct
_audit_creation_date 2017-08-18
_audit_creation_method
;
Olex2 1.2-beta
(compiled 2016.02.19 svn.r3266 for OlexSys, GUI svn.r5155)
;
_audit_update_record
;
2017-09-11 deposited with the CCDC.
2017-10-26 downloaded from the CCDC.
;
_cell_angle_alpha 116.909(8)
_cell_angle_beta 91.456(9)
_cell_angle_gamma 101.060(9)
_cell_formula_units_Z 2
_cell_length_a 7.2077(11)
_cell_length_b 17.214(3)
_cell_length_c 18.628(3)
_cell_measurement_reflns_used 1574
_cell_measurement_temperature 296(2)
_cell_measurement_theta_max 19.16
_cell_measurement_theta_min 2.69
_cell_volume 2006.0(6)
_computing_molecular_graphics 'Olex2 (Dolomanov et al., 2009)'
_computing_publication_material 'Olex2 (Dolomanov et al., 2009)'
_computing_structure_refinement 'ShelXL (Sheldrick, 2015)'
_computing_structure_solution 'ShelXT (Sheldrick, 2015)'
_diffrn_ambient_temperature 296(2)
_diffrn_detector 'Bruker APEX2 area detector'
_diffrn_detector_type 'CCD area detector'
_diffrn_measured_fraction_theta_full 0.999
_diffrn_measured_fraction_theta_max 0.997
_diffrn_measurement_device 'three-circle diffractometer'
_diffrn_measurement_specimen_support 'Mitegen 50um'
_diffrn_radiation_collimation 0.3
_diffrn_radiation_monochromator 'mirror optics'
_diffrn_radiation_probe x-ray
_diffrn_radiation_type MoK\a
_diffrn_radiation_wavelength 0.71073
_diffrn_reflns_av_R_equivalents 0.0874
_diffrn_reflns_av_unetI/netI 0.1136
_diffrn_reflns_Laue_measured_fraction_full 0.999
_diffrn_reflns_Laue_measured_fraction_max 0.997
_diffrn_reflns_limit_h_max 8
_diffrn_reflns_limit_h_min -8
_diffrn_reflns_limit_k_max 20
_diffrn_reflns_limit_k_min -20
_diffrn_reflns_limit_l_max 22
_diffrn_reflns_limit_l_min -22
_diffrn_reflns_number 21774
_diffrn_reflns_point_group_measured_fraction_full 0.999
_diffrn_reflns_point_group_measured_fraction_max 0.997
_diffrn_reflns_theta_full 25.242
_diffrn_reflns_theta_max 25.415
_diffrn_reflns_theta_min 2.226
_diffrn_source_current 24.0
_diffrn_source_power 1.2
_diffrn_source_target Mo
_diffrn_source_type 'Incoatec I\ms'
_diffrn_source_voltage 50.0
_diffrn_standards_number 0
_exptl_absorpt_coefficient_mu 0.076
_exptl_absorpt_correction_T_max 0.991
_exptl_absorpt_correction_T_min 0.987
_exptl_absorpt_correction_type multi-scan
_exptl_absorpt_process_details
;
SADABS-2014/5 (Bruker,2014/5) was used for absorption correction.
wR2(int) was 0.0647 before and 0.0529 after correction.
The Ratio of minimum to maximum transmission is 0.8790.
The \l/2 correction factor is 0.00150.
;
_exptl_crystal_colour red
_exptl_crystal_colour_primary red
_exptl_crystal_density_diffrn 1.180
_exptl_crystal_description block
_exptl_crystal_F_000 740
_exptl_crystal_size_max 0.18
_exptl_crystal_size_mid 0.14
_exptl_crystal_size_min 0.12
_refine_diff_density_max 0.758
_refine_diff_density_min -0.325
_refine_diff_density_rms 0.045
_refine_ls_extinction_method none
_refine_ls_goodness_of_fit_ref 0.989
_refine_ls_hydrogen_treatment constr
_refine_ls_matrix_type full
_refine_ls_number_parameters 478
_refine_ls_number_reflns 7371
_refine_ls_number_restraints 0
_refine_ls_restrained_S_all 0.989
_refine_ls_R_factor_all 0.1650
_refine_ls_R_factor_gt 0.0695
_refine_ls_shift/su_max 0.000
_refine_ls_shift/su_mean 0.000
_refine_ls_structure_factor_coef Fsqd
_refine_ls_weighting_details 'w=1/[\s^2^(Fo^2^)+(0.0650P)^2^] where P=(Fo^2^+2Fc^2^)/3'
_refine_ls_weighting_scheme calc
_refine_ls_wR_factor_gt 0.1522
_refine_ls_wR_factor_ref 0.1763
_reflns_Friedel_coverage 0.000
_reflns_number_gt 3002
_reflns_number_total 7371
_reflns_threshold_expression 'I > 2\s(I)'
_cod_data_source_file c7gc02798b2.cif
_cod_data_source_block skar_payel_vc_0m
_cod_database_code 7229406
_shelx_space_group_comment
;
The symmetry employed for this shelxl refinement is uniquely defined
by the following loop, which should always be used as a source of
symmetry information in preference to the above space-group names.
They are only intended as comments.
;
_olex2_refinement_description
;
1. Fixed Uiso
 At 1.2 times of:
  All C(H) groups, All N(H) groups
 At 1.5 times of:
  All C(H,H,H) groups
2.a Aromatic/amide H refined with riding coordinates:
 N2(H2), C12(H12), C7(H7), C8(H8), C34(H34), C13(H13), C18(H18), C17(H17),
 C3(H3), C28(H28), C40(H40), C29(H29), C25(H25), C24(H24), C21(H21), C22(H22),
 C44(H44), C2(H2A), C43(H43), C41(H41), C31(H31), C32(H32)
2.b Idealised Me refined as rotating group:
 C38(H38A,H38B,H38C), C37(H37A,H37B,H37C)
;
_shelx_shelxl_version_number 2014/7
_olex2_submission_special_instructions 'No special instructions were received'

loop_
_space_group_symop_operation_xyz
'x, y, z'
'-x, -y, -z'

loop_
_atom_site_label
_atom_site_type_symbol
_atom_site_fract_x
_atom_site_fract_y
_atom_site_fract_z
_atom_site_U_iso_or_equiv
_atom_site_adp_type
_atom_site_occupancy
_atom_site_site_symmetry_order
_atom_site_calc_flag
_atom_site_refinement_flags_posn
O3 O 0.7822(3) 0.17546(14) 0.72400(14) 0.0590(7) Uiso 1 1 d .
N3 N 0.4752(4) 0.14943(17) 0.76383(16) 0.0512(7) Uiso 1 1 d .
N1 N 0.9569(4) 0.2981(2) 0.86959(18) 0.0611(8) Uani 1 1 d .
O1 O -0.0317(4) 0.26475(19) 0.46338(16) 0.0897(9) Uani 1 1 d .
O2 O 0.6255(5) 0.06330(19) 0.43075(17) 0.0921(9) Uani 1 1 d .
N2 N 0.7258(4) 0.34246(18) 0.80439(17) 0.0602(8) Uani 1 1 d .
H2 H 0.7270 0.3082 0.8265 0.072 Uiso 1 1 calc R
N4 N 0.7355(4) 0.13615(18) 0.83238(17) 0.0590(8) Uiso 1 1 d .
C10 C 0.4295(5) 0.2549(2) 0.70831(19) 0.0452(9) Uani 1 1 d .
C27 C 0.3035(5) 0.2581(2) 0.6451(2) 0.0464(9) Uani 1 1 d .
C9 C 0.5897(5) 0.3271(2) 0.7453(2) 0.0480(9) Uani 1 1 d .
C11 C 0.3739(5) 0.1803(2) 0.72038(19) 0.0472(9) Uani 1 1 d .
C14 C 0.3581(5) 0.0771(2) 0.7688(2) 0.0521(9) Uani 1 1 d .
C35 C 0.3297(5) 0.2112(2) 0.5625(2) 0.0476(9) Uani 1 1 d .
C1 C 1.0355(5) 0.2422(2) 0.8867(2) 0.0535(9) Uani 1 1 d .
C5 C 1.0393(5) 0.4394(2) 0.8713(2) 0.0521(9) Uani 1 1 d .
C20 C 1.1718(5) 0.5251(2) 0.8915(2) 0.0530(9) Uani 1 1 d .
C6 C 0.8618(5) 0.4192(2) 0.8249(2) 0.0516(9) Uani 1 1 d .
C12 C 0.1888(5) 0.1235(2) 0.6987(2) 0.0523(9) Uani 1 1 d .
H12 H 0.0883 0.1266 0.6684 0.063 Uiso 1 1 calc R
C7 C 0.8013(5) 0.4577(2) 0.7782(2) 0.0586(10) Uani 1 1 d .
H7 H 0.8624 0.5116 0.7804 0.070 Uiso 1 1 calc R
C16 C 0.6240(5) 0.0645(2) 0.8392(2) 0.0549(10) Uani 1 1 d .
C8 C 0.6388(5) 0.4024(2) 0.7297(2) 0.0568(10) Uani 1 1 d .
H8 H 0.5703 0.4117 0.6925 0.068 Uiso 1 1 calc R
C23 C 1.4125(6) 0.6869(2) 0.9221(2) 0.0609(10) Uani 1 1 d .
C4 C 1.0895(5) 0.3756(2) 0.8907(2) 0.0552(10) Uani 1 1 d .
C34 C 0.4724(5) 0.1603(2) 0.5387(2) 0.0563(10) Uani 1 1 d .
H34 H 0.5519 0.1590 0.5780 0.068 Uiso 1 1 calc R
C19 C 0.9187(5) 0.1597(2) 0.8719(2) 0.0547(9) Uani 1 1 d .
C13 C 0.1790(5) 0.0641(2) 0.7283(2) 0.0538(9) Uani 1 1 d .
H13 H 0.0707 0.0215 0.7226 0.065 Uiso 1 1 calc R
C36 C 0.2149(5) 0.2144(2) 0.5018(2) 0.0553(9) Uani 1 1 d .
C39 C 0.3122(5) -0.0450(2) 0.8071(2) 0.0530(9) Uani 1 1 d .
C15 C 0.4329(5) 0.0335(2) 0.8053(2) 0.0528(9) Uani 1 1 d .
C18 C 0.9265(6) 0.0978(2) 0.9002(2) 0.0628(10) Uani 1 1 d .
H18 H 1.0332 0.0956 0.9277 0.075 Uiso 1 1 calc R
C17 C 0.7489(6) 0.0400(2) 0.8803(2) 0.0624(10) Uani 1 1 d .
H17 H 0.7173 -0.0074 0.8923 0.075 Uiso 1 1 calc R
C3 C 1.2590(5) 0.3682(3) 0.9251(2) 0.0631(10) Uani 1 1 d .
H3 H 1.3723 0.4117 0.9462 0.076 Uiso 1 1 calc R
C28 C 0.1658(5) 0.3048(2) 0.6643(2) 0.0588(10) Uani 1 1 d .
H28 H 0.1471 0.3347 0.7185 0.071 Uiso 1 1 calc R
C40 C 0.2106(5) -0.1165(2) 0.7357(2) 0.0664(11) Uani 1 1 d .
H40 H 0.2214 -0.1150 0.6867 0.080 Uiso 1 1 calc R
C30 C 0.0759(6) 0.2656(2) 0.5262(2) 0.0635(11) Uani 1 1 d .
C29 C 0.0506(5) 0.3101(2) 0.6061(2) 0.0663(11) Uani 1 1 d .
H29 H -0.0421 0.3434 0.6215 0.080 Uiso 1 1 calc R
C25 C 1.1145(6) 0.6051(3) 0.9290(2) 0.0698(11) Uani 1 1 d .
H25 H 0.9925 0.6049 0.9441 0.084 Uiso 1 1 calc R
C33 C 0.4930(6) 0.1137(3) 0.4588(3) 0.0715(11) Uani 1 1 d .
C42 C 0.0768(6) -0.1914(3) 0.8091(3) 0.0683(11) Uani 1 1 d .
C24 C 1.2342(6) 0.6844(2) 0.9442(2) 0.0677(11) Uani 1 1 d .
H24 H 1.1929 0.7373 0.9700 0.081 Uiso 1 1 calc R
C21 C 1.3555(6) 0.5287(2) 0.8725(2) 0.0666(11) Uani 1 1 d .
H21 H 1.3994 0.4763 0.8497 0.080 Uiso 1 1 calc R
C22 C 1.4775(5) 0.6087(3) 0.8862(2) 0.0738(12) Uani 1 1 d .
H22 H 1.6000 0.6096 0.8717 0.089 Uiso 1 1 calc R
C44 C 0.2897(6) -0.0479(2) 0.8790(2) 0.0720(12) Uani 1 1 d .
H44 H 0.3547 -0.0002 0.9273 0.086 Uiso 1 1 calc R
C2 C 1.2259(5) 0.2867(3) 0.9218(2) 0.0667(11) Uani 1 1 d .
H2A H 1.3134 0.2638 0.9395 0.080 Uiso 1 1 calc R
C43 C 0.1718(6) -0.1206(3) 0.8808(3) 0.0819(13) Uani 1 1 d .
H43 H 0.1569 -0.1216 0.9299 0.098 Uiso 1 1 calc R
C41 C 0.0951(6) -0.1890(3) 0.7366(3) 0.0735(12) Uani 1 1 d .
H41 H 0.0291 -0.2366 0.6885 0.088 Uiso 1 1 calc R
N5 N 1.6322(6) 0.8377(2) 0.9500(3) 0.1129(15) Uani 1 1 d .
C46 C 0.6763(6) 0.1538(3) 0.7658(3) 0.0825(13) Uiso 1 1 d .
C31 C 0.2420(6) 0.1651(3) 0.4201(2) 0.0765(12) Uani 1 1 d .
H31 H 0.1665 0.1666 0.3797 0.092 Uiso 1 1 calc R
C38 C 0.7544(6) 0.0620(3) 0.4891(3) 0.0852(13) Uani 1 1 d .
H38A H 0.8418 0.0259 0.4619 0.128 Uiso 1 1 calc GR
H38B H 0.6843 0.0373 0.5201 0.128 Uiso 1 1 calc GR
H38C H 0.8241 0.1219 0.5249 0.128 Uiso 1 1 calc GR
C32 C 0.3733(7) 0.1163(3) 0.3992(3) 0.0873(14) Uani 1 1 d .
H32 H 0.3861 0.0837 0.3447 0.105 Uiso 1 1 calc R
C26 C 1.5357(6) 0.7708(3) 0.9372(3) 0.0795(13) Uani 1 1 d .
C45 C -0.0427(7) -0.2678(3) 0.8099(3) 0.0913(15) Uani 1 1 d .
N6 N -0.1391(6) -0.3284(3) 0.8097(3) 0.1379(19) Uani 1 1 d .
C37 C -0.1719(7) 0.3171(3) 0.4845(3) 0.1075(17) Uani 1 1 d .
H37A H -0.2417 0.3086 0.4359 0.161 Uiso 1 1 calc GR
H37B H -0.1104 0.3791 0.5164 0.161 Uiso 1 1 calc GR
H37C H -0.2580 0.2987 0.5153 0.161 Uiso 1 1 calc GR

loop_
_atom_site_aniso_label
_atom_site_aniso_U_11
_atom_site_aniso_U_22
_atom_site_aniso_U_33
_atom_site_aniso_U_23
_atom_site_aniso_U_13
_atom_site_aniso_U_12
N1 0.0483(19) 0.063(2) 0.079(2) 0.0441(18) 0.0016(16) -0.0002(17)
O1 0.098(2) 0.107(2) 0.075(2) 0.0450(18) -0.0067(17) 0.0425(19)
O2 0.108(2) 0.098(2) 0.073(2) 0.0276(18) 0.0390(19) 0.057(2)
N2 0.059(2) 0.060(2) 0.067(2) 0.0428(17) -0.0021(17) -0.0064(16)
C10 0.048(2) 0.046(2) 0.042(2) 0.0189(17) 0.0085(17) 0.0161(18)
C27 0.049(2) 0.046(2) 0.047(2) 0.0233(18) 0.0065(18) 0.0123(17)
C9 0.043(2) 0.055(2) 0.050(2) 0.0272(19) 0.0068(18) 0.0130(18)
C11 0.045(2) 0.051(2) 0.048(2) 0.0251(18) 0.0072(17) 0.0125(18)
C14 0.054(2) 0.044(2) 0.056(2) 0.0274(19) 0.0047(19) -0.0023(17)
C35 0.051(2) 0.041(2) 0.050(2) 0.0222(18) 0.0089(19) 0.0050(17)
C1 0.045(2) 0.064(2) 0.054(2) 0.032(2) 0.0031(19) 0.007(2)
C5 0.050(2) 0.047(2) 0.051(2) 0.0208(19) 0.0089(19) -0.0004(18)
C20 0.051(2) 0.053(2) 0.046(2) 0.0184(19) 0.0060(18) 0.0030(19)
C6 0.049(2) 0.048(2) 0.057(2) 0.0268(19) 0.0130(19) 0.0021(18)
C12 0.046(2) 0.055(2) 0.056(2) 0.025(2) 0.0120(18) 0.0095(18)
C7 0.060(3) 0.053(2) 0.065(3) 0.030(2) 0.012(2) 0.011(2)
C16 0.059(3) 0.051(2) 0.061(2) 0.035(2) 0.006(2) 0.0014(19)
C8 0.066(3) 0.054(2) 0.060(2) 0.032(2) 0.011(2) 0.019(2)
C23 0.061(3) 0.046(2) 0.059(3) 0.016(2) -0.001(2) -0.001(2)
C4 0.048(2) 0.058(2) 0.053(2) 0.025(2) 0.0027(19) 0.000(2)
C34 0.067(3) 0.051(2) 0.051(2) 0.023(2) 0.011(2) 0.016(2)
C19 0.048(2) 0.061(2) 0.051(2) 0.023(2) -0.0052(18) 0.0121(19)
C13 0.050(2) 0.052(2) 0.057(2) 0.028(2) 0.0116(19) 0.0027(18)
C36 0.062(3) 0.055(2) 0.050(2) 0.027(2) 0.004(2) 0.013(2)
C39 0.058(2) 0.051(2) 0.057(2) 0.032(2) 0.008(2) 0.0066(18)
C15 0.058(3) 0.045(2) 0.056(2) 0.0271(19) 0.0047(19) 0.0024(18)
C18 0.072(3) 0.068(3) 0.061(3) 0.038(2) 0.007(2) 0.023(2)
C17 0.075(3) 0.056(2) 0.065(3) 0.036(2) 0.005(2) 0.012(2)
C3 0.053(3) 0.066(3) 0.061(3) 0.026(2) -0.001(2) 0.003(2)
C28 0.063(3) 0.065(2) 0.049(2) 0.023(2) 0.006(2) 0.024(2)
C40 0.082(3) 0.061(3) 0.058(3) 0.036(2) 0.001(2) 0.000(2)
C30 0.069(3) 0.061(3) 0.062(3) 0.031(2) -0.005(2) 0.013(2)
C29 0.071(3) 0.062(3) 0.066(3) 0.027(2) 0.004(2) 0.025(2)
C25 0.074(3) 0.057(3) 0.067(3) 0.021(2) 0.022(2) 0.010(2)
C33 0.081(3) 0.069(3) 0.064(3) 0.024(2) 0.022(3) 0.031(2)
C42 0.077(3) 0.059(3) 0.080(3) 0.047(3) 0.010(2) 0.000(2)
C24 0.080(3) 0.045(2) 0.067(3) 0.017(2) 0.015(2) 0.011(2)
C21 0.068(3) 0.047(2) 0.073(3) 0.021(2) 0.018(2) 0.006(2)
C22 0.061(3) 0.061(3) 0.084(3) 0.027(2) 0.012(2) -0.003(2)
C44 0.106(3) 0.056(3) 0.056(3) 0.031(2) 0.011(2) 0.009(2)
C2 0.063(3) 0.070(3) 0.064(3) 0.031(2) -0.005(2) 0.013(2)
C43 0.118(4) 0.074(3) 0.068(3) 0.049(3) 0.025(3) 0.009(3)
C41 0.083(3) 0.059(3) 0.076(3) 0.036(2) 0.000(2) -0.003(2)
N5 0.110(3) 0.057(2) 0.143(4) 0.036(3) -0.005(3) -0.015(2)
C31 0.085(3) 0.091(3) 0.054(3) 0.031(3) 0.006(2) 0.026(3)
C38 0.076(3) 0.077(3) 0.095(4) 0.028(3) 0.018(3) 0.030(2)
C32 0.103(4) 0.094(3) 0.054(3) 0.024(3) 0.016(3) 0.026(3)
C26 0.079(3) 0.063(3) 0.078(3) 0.023(3) -0.002(2) 0.002(3)
C45 0.093(4) 0.079(3) 0.127(4) 0.073(3) 0.019(3) 0.007(3)
N6 0.134(4) 0.105(3) 0.215(5) 0.114(4) 0.051(4) 0.011(3)
C37 0.114(4) 0.133(4) 0.100(4) 0.063(3) -0.003(3) 0.064(4)

loop_
_atom_type_symbol
_atom_type_description
_atom_type_scat_dispersion_real
_atom_type_scat_dispersion_imag
_atom_type_scat_source
C C 0.0033 0.0016 'International Tables Vol C Tables 4.2.6.8 and 6.1.1.4'
H H 0.0000 0.0000 'International Tables Vol C Tables 4.2.6.8 and 6.1.1.4'
N N 0.0061 0.0033 'International Tables Vol C Tables 4.2.6.8 and 6.1.1.4'
O O 0.0106 0.0060 'International Tables Vol C Tables 4.2.6.8 and 6.1.1.4'

loop_
_geom_angle_atom_site_label_1
_geom_angle_atom_site_label_2
_geom_angle_atom_site_label_3
_geom_angle
C11 N3 C46 124.3(3)
C14 N3 C11 110.8(3)
C14 N3 C46 117.7(3)
C1 N1 C4 109.6(3)
C30 O1 C37 117.2(3)
C33 O2 C38 117.7(3)
C9 N2 H2 124.0
C9 N2 C6 112.0(3)
C6 N2 H2 124.0
C16 N4 C46 118.3(3)
C19 N4 C16 111.0(3)
C19 N4 C46 126.6(3)
C9 C10 C27 115.1(3)
C11 C10 C27 115.2(3)
C11 C10 C9 129.6(3)
C35 C27 C10 119.2(3)
C28 C27 C10 122.1(3)
C28 C27 C35 118.7(3)
N2 C9 C10 128.2(3)
N2 C9 C8 105.1(3)
C10 C9 C8 126.7(3)
N3 C11 C12 104.1(3)
C10 C11 N3 129.4(3)
C10 C11 C12 126.2(3)
C13 C14 N3 105.4(3)
C15 C14 N3 120.2(3)
C15 C14 C13 134.4(3)
C27 C35 C34 121.1(3)
C36 C35 C27 120.3(3)
C36 C35 C34 118.6(3)
N1 C1 C19 118.2(3)
N1 C1 C2 107.4(3)
C19 C1 C2 134.3(4)
C6 C5 C20 117.6(3)
C4 C5 C20 122.3(3)
C4 C5 C6 120.0(3)
C25 C20 C5 121.0(3)
C21 C20 C5 121.5(3)
C21 C20 C25 117.4(3)
N2 C6 C5 122.5(3)
N2 C6 C7 105.9(3)
C7 C6 C5 130.4(3)
C11 C12 H12 124.8
C13 C12 C11 110.4(3)
C13 C12 H12 124.8
C6 C7 H7 125.9
C8 C7 C6 108.1(3)
C8 C7 H7 125.9
N4 C16 C17 104.9(3)
C15 C16 N4 119.0(3)
C15 C16 C17 136.0(3)
C9 C8 H8 125.6
C7 C8 C9 108.8(3)
C7 C8 H8 125.6
C24 C23 C22 119.9(4)
C24 C23 C26 120.3(4)
C22 C23 C26 119.9(4)
N1 C4 C5 118.1(3)
N1 C4 C3 107.1(3)
C5 C4 C3 134.7(3)
C35 C34 H34 119.7
C33 C34 C35 120.6(4)
C33 C34 H34 119.7
N4 C19 C1 118.0(3)
N4 C19 C18 106.1(3)
C18 C19 C1 134.8(3)
C14 C13 H13 125.3
C12 C13 C14 109.3(3)
C12 C13 H13 125.3
C30 C36 C35 118.0(3)
C31 C36 C35 118.6(4)
C31 C36 C30 123.3(4)
C40 C39 C15 120.4(3)
C44 C39 C15 121.2(3)
C44 C39 C40 118.3(3)
C14 C15 C16 118.9(3)
C14 C15 C39 120.1(3)
C16 C15 C39 121.0(3)
C19 C18 H18 125.7
C17 C18 C19 108.7(3)
C17 C18 H18 125.7
C16 C17 H17 125.4
C18 C17 C16 109.2(3)
C18 C17 H17 125.4
C4 C3 H3 126.2
C2 C3 C4 107.6(3)
C2 C3 H3 126.2
C27 C28 H28 118.7
C27 C28 C29 122.6(3)
C29 C28 H28 118.7
C39 C40 H40 119.5
C41 C40 C39 121.0(4)
C41 C40 H40 119.5
O1 C30 C36 114.6(4)
C29 C30 O1 124.2(4)
C29 C30 C36 121.2(4)
C28 C29 H29 120.5
C30 C29 C28 119.1(4)
C30 C29 H29 120.5
C20 C25 H25 119.4
C24 C25 C20 121.2(4)
C24 C25 H25 119.4
O2 C33 C32 116.0(4)
C34 C33 O2 124.4(4)
C34 C33 C32 119.7(4)
C43 C42 C45 119.8(4)
C41 C42 C43 120.4(4)
C41 C42 C45 119.8(4)
C23 C24 C25 120.9(4)
C23 C24 H24 119.5
C25 C24 H24 119.5
C20 C21 H21 119.0
C20 C21 C22 121.9(4)
C22 C21 H21 119.0
C23 C22 C21 118.6(4)
C23 C22 H22 120.7
C21 C22 H22 120.7
C39 C44 H44 119.4
C39 C44 C43 121.2(4)
C43 C44 H44 119.4
C1 C2 H2A 125.9
C3 C2 C1 108.2(3)
C3 C2 H2A 125.9
C42 C43 C44 119.2(4)
C42 C43 H43 120.4
C44 C43 H43 120.4
C40 C41 C42 119.8(4)
C40 C41 H41 120.1
C42 C41 H41 120.1
O3 C46 N3 126.0(4)
O3 C46 N4 126.2(4)
N3 C46 N4 107.5(3)
C36 C31 H31 119.2
C32 C31 C36 121.6(4)
C32 C31 H31 119.2
O2 C38 H38A 109.5
O2 C38 H38B 109.5
O2 C38 H38C 109.5
H38A C38 H38B 109.5
H38A C38 H38C 109.5
H38B C38 H38C 109.5
C33 C32 H32 119.6
C31 C32 C33 120.9(4)
C31 C32 H32 119.6
N5 C26 C23 179.2(6)
N6 C45 C42 179.1(6)
O1 C37 H37A 109.5
O1 C37 H37B 109.5
O1 C37 H37C 109.5
H37A C37 H37B 109.5
H37A C37 H37C 109.5
H37B C37 H37C 109.5

loop_
_geom_bond_atom_site_label_1
_geom_bond_atom_site_label_2
_geom_bond_distance
O3 C46 1.230(4)
N3 C11 1.407(4)
N3 C14 1.406(4)
N3 C46 1.436(5)
N1 C1 1.351(4)
N1 C4 1.366(4)
O1 C30 1.380(4)
O1 C37 1.427(4)
O2 C33 1.367(4)
O2 C38 1.423(4)
N2 H2 0.8600
N2 C9 1.351(4)
N2 C6 1.372(4)
N4 C16 1.397(4)
N4 C19 1.388(4)
N4 C46 1.474(5)
C10 C27 1.495(4)
C10 C9 1.409(4)
C10 C11 1.389(4)
C27 C35 1.416(4)
C27 C28 1.350(4)
C9 C8 1.436(4)
C11 C12 1.419(4)
C14 C13 1.405(4)
C14 C15 1.383(4)
C35 C34 1.428(4)
C35 C36 1.411(4)
C1 C19 1.406(5)
C1 C2 1.413(4)
C5 C20 1.472(4)
C5 C6 1.416(5)
C5 C4 1.405(5)
C20 C25 1.384(5)
C20 C21 1.377(4)
C6 C7 1.414(4)
C12 H12 0.9300
C12 C13 1.356(4)
C7 H7 0.9300
C7 C8 1.354(4)
C16 C15 1.396(4)
C16 C17 1.406(5)
C8 H8 0.9300
C23 C24 1.357(5)
C23 C22 1.386(5)
C23 C26 1.443(5)
C4 C3 1.418(5)
C34 H34 0.9300
C34 C33 1.363(5)
C19 C18 1.395(5)
C13 H13 0.9300
C36 C30 1.410(5)
C36 C31 1.409(5)
C39 C15 1.474(4)
C39 C40 1.394(5)
C39 C44 1.376(5)
C18 H18 0.9300
C18 C17 1.385(5)
C17 H17 0.9300
C3 H3 0.9300
C3 C2 1.349(5)
C28 H28 0.9300
C28 C29 1.394(5)
C40 H40 0.9300
C40 C41 1.368(5)
C30 C29 1.369(5)
C29 H29 0.9300
C25 H25 0.9300
C25 C24 1.370(5)
C33 C32 1.411(5)
C42 C43 1.378(5)
C42 C41 1.378(5)
C42 C45 1.432(5)
C24 H24 0.9300
C21 H21 0.9300
C21 C22 1.391(5)
C22 H22 0.9300
C44 H44 0.9300
C44 C43 1.387(5)
C2 H2A 0.9300
C43 H43 0.9300
C41 H41 0.9300
N5 C26 1.141(5)
C31 H31 0.9300
C31 C32 1.334(5)
C38 H38A 0.9600
C38 H38B 0.9600
C38 H38C 0.9600
C32 H32 0.9300
C45 N6 1.137(5)
C37 H37A 0.9600
C37 H37B 0.9600
C37 H37C 0.9600

loop_
_geom_torsion_atom_site_label_1
_geom_torsion_atom_site_label_2
_geom_torsion_atom_site_label_3
_geom_torsion_atom_site_label_4
_geom_torsion
N3 C11 C12 C13 1.1(4)
N3 C14 C13 C12 1.6(4)
N3 C14 C15 C16 2.0(5)
N3 C14 C15 C39 -177.1(3)
N1 C1 C19 N4 7.0(5)
N1 C1 C19 C18 -158.8(4)
N1 C1 C2 C3 -0.1(4)
N1 C4 C3 C2 1.7(4)
O1 C30 C29 C28 178.8(3)
O2 C33 C32 C31 -178.5(4)
N2 C9 C8 C7 1.2(4)
N2 C6 C7 C8 -2.4(4)
N4 C16 C15 C14 -2.4(5)
N4 C16 C15 C39 176.7(3)
N4 C16 C17 C18 2.4(4)
N4 C19 C18 C17 -2.1(4)
C10 C27 C35 C34 0.8(5)
C10 C27 C35 C36 -178.8(3)
C10 C27 C28 C29 178.3(3)
C10 C9 C8 C7 179.1(3)
C10 C11 C12 C13 -172.4(3)
C27 C10 C9 N2 179.2(3)
C27 C10 C9 C8 1.7(5)
C27 C10 C11 N3 167.9(3)
C27 C10 C11 C12 -20.3(5)
C27 C35 C34 C33 178.3(3)
C27 C35 C36 C30 0.3(5)
C27 C35 C36 C31 -178.4(3)
C27 C28 C29 C30 0.6(6)
C9 N2 C6 C5 -165.5(3)
C9 N2 C6 C7 3.3(4)
C9 C10 C27 C35 95.0(4)
C9 C10 C27 C28 -84.4(4)
C9 C10 C11 N3 -10.3(6)
C9 C10 C11 C12 161.5(3)
C11 N3 C14 C13 -0.9(4)
C11 N3 C14 C15 176.5(3)
C11 N3 C46 O3 -8.3(6)
C11 N3 C46 N4 166.3(3)
C11 C10 C27 C35 -83.4(4)
C11 C10 C27 C28 97.1(4)
C11 C10 C9 N2 -2.6(6)
C11 C10 C9 C8 179.9(3)
C11 C12 C13 C14 -1.7(4)
C14 N3 C11 C10 173.1(3)
C14 N3 C11 C12 -0.1(3)
C14 N3 C46 O3 139.3(4)
C14 N3 C46 N4 -46.1(4)
C35 C27 C28 C29 -1.1(5)
C35 C34 C33 O2 -179.9(3)
C35 C34 C33 C32 0.5(6)
C35 C36 C30 O1 -179.4(3)
C35 C36 C30 C29 -0.8(5)
C35 C36 C31 C32 -0.4(6)
C1 N1 C4 C5 174.7(3)
C1 N1 C4 C3 -1.7(4)
C1 C19 C18 C17 165.0(4)
C5 C20 C25 C24 -176.7(3)
C5 C20 C21 C22 175.5(3)
C5 C6 C7 C8 165.2(4)
C5 C4 C3 C2 -174.0(4)
C20 C5 C6 N2 -178.3(3)
C20 C5 C6 C7 15.9(6)
C20 C5 C4 N1 179.9(3)
C20 C5 C4 C3 -4.8(6)
C20 C25 C24 C23 0.7(6)
C20 C21 C22 C23 1.7(6)
C6 N2 C9 C10 179.3(3)
C6 N2 C9 C8 -2.8(4)
C6 C5 C20 C25 53.5(5)
C6 C5 C20 C21 -125.1(4)
C6 C5 C4 N1 -5.4(5)
C6 C5 C4 C3 169.9(4)
C6 C7 C8 C9 0.8(4)
C16 N4 C19 C1 -166.0(3)
C16 N4 C19 C18 3.7(4)
C16 N4 C46 O3 -139.5(4)
C16 N4 C46 N3 45.9(4)
C4 N1 C1 C19 177.7(3)
C4 N1 C1 C2 1.2(4)
C4 C5 C20 C25 -131.7(4)
C4 C5 C20 C21 49.7(5)
C4 C5 C6 N2 6.7(5)
C4 C5 C6 C7 -159.1(4)
C4 C3 C2 C1 -1.0(4)
C34 C35 C36 C30 -179.3(3)
C34 C35 C36 C31 1.9(5)
C34 C33 C32 C31 1.1(7)
C19 N4 C16 C15 177.8(3)
C19 N4 C16 C17 -3.8(4)
C19 N4 C46 O3 15.7(6)
C19 N4 C46 N3 -158.9(3)
C19 C1 C2 C3 -175.8(4)
C19 C18 C17 C16 -0.2(4)
C13 C14 C15 C16 178.5(4)
C13 C14 C15 C39 -0.6(6)
C36 C35 C34 C33 -2.0(5)
C36 C30 C29 C28 0.4(6)
C36 C31 C32 C33 -1.2(7)
C39 C40 C41 C42 0.6(6)
C39 C44 C43 C42 0.5(6)
C15 C14 C13 C12 -175.3(4)
C15 C16 C17 C18 -179.6(4)
C15 C39 C40 C41 -178.7(3)
C15 C39 C44 C43 178.1(4)
C17 C16 C15 C14 179.8(4)
C17 C16 C15 C39 -1.1(7)
C28 C27 C35 C34 -179.7(3)
C28 C27 C35 C36 0.6(5)
C40 C39 C15 C14 52.1(5)
C40 C39 C15 C16 -127.0(4)
C40 C39 C44 C43 1.1(6)
C30 C36 C31 C32 -179.0(4)
C25 C20 C21 C22 -3.2(6)
C24 C23 C22 C21 1.1(6)
C21 C20 C25 C24 2.0(6)
C22 C23 C24 C25 -2.3(6)
C44 C39 C15 C14 -124.8(4)
C44 C39 C15 C16 56.1(5)
C44 C39 C40 C41 -1.7(6)
C2 C1 C19 N4 -177.6(4)
C2 C1 C19 C18 16.5(7)
C43 C42 C41 C40 1.1(6)
C41 C42 C43 C44 -1.6(6)
C46 N3 C11 C10 -37.4(5)
C46 N3 C11 C12 149.4(3)
C46 N3 C14 C13 -152.6(3)
C46 N3 C14 C15 24.8(5)
C46 N4 C16 C15 -23.3(5)
C46 N4 C16 C17 155.1(3)
C46 N4 C19 C1 37.4(5)
C46 N4 C19 C18 -153.0(3)
C31 C36 C30 O1 -0.7(5)
C31 C36 C30 C29 177.8(4)
C38 O2 C33 C34 -2.2(6)
C38 O2 C33 C32 177.4(4)
C26 C23 C24 C25 178.9(4)
C26 C23 C22 C21 179.9(4)
C45 C42 C43 C44 178.8(4)
C45 C42 C41 C40 -179.4(4)
C37 O1 C30 C36 -178.6(3)
C37 O1 C30 C29 2.9(6)

loop_
_smtbx_masks_void_nr
_smtbx_masks_void_average_x
_smtbx_masks_void_average_y
_smtbx_masks_void_average_z
_smtbx_masks_void_volume
_smtbx_masks_void_count_electrons
1 -0.973 0.500 0.500 374.5 67.8
